data_7028288
loop_
_publ_author_name
'Zhang, Zhi-Hui'
'Zhang, Qing-Qing'
'Feng, Sheng'
'Hu, Zhao-Jian'
'Chen, Sheng-Chun'
'Chen, Qun'
'He, Ming-Yang'

_publ_section_title
;
 Fluorinated metal-organic frameworks of
 1,4-bis(1,2,4-triazol-1-ylmethyl)-2,3,5,6-tetrafluorobenzene: synergistic
 interactions of ligand isomerism and counteranions.
;
_journal_issue 2
_journal_name_full 'Dalton transactions (Cambridge, England : 2003)'
_journal_page_first 646
_journal_page_last 655
_journal_paper_doi 10.1039/c3dt52211c
_journal_volume 43
_journal_year 2014
_chemical_formula_moiety 'C24 H16 Cl2 F8 Fe N12, 2(C0.50 H Cl)'
_chemical_formula_sum 'C25 H18 Cl4 F8 Fe N12'
_chemical_formula_weight 836.16
_chemical_name_systematic
; 
 ? 
;
_space_group_IT_number 62
_symmetry_cell_setting orthorhombic
_symmetry_space_group_name_Hall '-P 2ac 2n'
_symmetry_space_group_name_H-M 'P n m a'
_atom_sites_solution_hydrogens geom
_atom_sites_solution_primary direct
_atom_sites_solution_secondary difmap
_audit_creation_method SHELXL-97
_cell_angle_alpha 90.00
_cell_angle_beta 90.00
_cell_angle_gamma 90.00
_cell_formula_units_Z 4
_cell_length_a 19.5396(16)
_cell_length_b 23.505(2)
_cell_length_c 7.5642(6)
_cell_measurement_reflns_used 3491
_cell_measurement_temperature 296(2)
_cell_measurement_theta_max 25.20
_cell_measurement_theta_min 2.26
_cell_volume 3474.1(5)
_computing_cell_refinement 'Bruker SAINT'
_computing_data_collection 'Bruker APEX2'
_computing_data_reduction 'Bruker SAINT'
_computing_molecular_graphics 'Bruker SHELXTL'
_computing_publication_material 'Bruker SHELXTL'
_computing_structure_refinement 'SHELXL-97 (Sheldrick, 1997)'
_computing_structure_solution 'SHELXS-97 (Sheldrick, 1990)'
_diffrn_ambient_temperature 296(2)
_diffrn_measured_fraction_theta_full 0.999
_diffrn_measured_fraction_theta_max 0.999
_diffrn_measurement_device_type 'Bruker APEX-II CCD'
_diffrn_measurement_method '\f and \w scans'
_diffrn_radiation_monochromator graphite
_diffrn_radiation_source 'fine-focus sealed tube'
_diffrn_radiation_type MoK\a
_diffrn_radiation_wavelength 0.71073
_diffrn_reflns_av_R_equivalents 0.0500
_diffrn_reflns_av_sigmaI/netI 0.0400
_diffrn_reflns_limit_h_max 24
_diffrn_reflns_limit_h_min -24
_diffrn_reflns_limit_k_max 28
_diffrn_reflns_limit_k_min -28
_diffrn_reflns_limit_l_max 9
_diffrn_reflns_limit_l_min -6
_diffrn_reflns_number 19504
_diffrn_reflns_theta_full 26.00
_diffrn_reflns_theta_max 26.00
_diffrn_reflns_theta_min 1.73
_diffrn_standards_number 0
_exptl_absorpt_coefficient_mu 0.823
_exptl_absorpt_correction_T_max 0.8660
_exptl_absorpt_correction_T_min 0.8397
_exptl_absorpt_correction_type multi-scan
_exptl_absorpt_process_details SADABS
_exptl_crystal_colour colorless
_exptl_crystal_density_diffrn 1.599
_exptl_crystal_density_method 'not measured'
_exptl_crystal_description block
_exptl_crystal_F_000 1672
_exptl_crystal_size_max 0.22
_exptl_crystal_size_mid 0.20
_exptl_crystal_size_min 0.18
_platon_squeeze_details
;
;
_refine_diff_density_max 0.440
_refine_diff_density_min -0.371
_refine_diff_density_rms 0.054
_refine_ls_extinction_method none
_refine_ls_goodness_of_fit_ref 1.004
_refine_ls_hydrogen_treatment mixed
_refine_ls_matrix_type full
_refine_ls_number_parameters 244
_refine_ls_number_reflns 3501
_refine_ls_number_restraints 0
_refine_ls_restrained_S_all 1.004
_refine_ls_R_factor_all 0.0735
_refine_ls_R_factor_gt 0.0507
_refine_ls_shift/su_max 0.000
_refine_ls_shift/su_mean 0.000
_refine_ls_structure_factor_coef Fsqd
_refine_ls_weighting_details 'calc w=1/[\s^2^(Fo^2^)+(0.0571P)^2^+3.3220P] where P=(Fo^2^+2Fc^2^)/3'
_refine_ls_weighting_scheme calc
_refine_ls_wR_factor_gt 0.1219
_refine_ls_wR_factor_ref 0.1331
_reflns_number_gt 2582
_reflns_number_total 3501
_reflns_threshold_expression >2sigma(I)
_cod_data_source_file c3dt52211c.txt
_cod_data_source_block 4
_cod_depositor_comments
;
The following automatic conversions were performed:

'_symmetry_cell_setting' value 'Orthorhombic' changed to
'orthorhombic' according to
/usr/data/users/saulius/automatic-downloads/current/RSC/lib/dictionaries/cif_core.dic
dictionary named 'cif_core.dic' version 2.4.2 from 2011-04-26.

Automatic conversion script
Id: cif_fix_values 2281 2013-09-26 08:29:07Z andrius 
;
_cod_original_sg_symbol_H-M Pnma
_cod_database_code 7028288

loop_
_symmetry_equiv_pos_as_xyz
'x, y, z'
'-x+1/2, -y, z+1/2'
'-x, y+1/2, -z'
'x+1/2, -y+1/2, -z+1/2'
'-x, -y, -z'
'x-1/2, y, -z-1/2'
'x, -y-1/2, z'
'-x-1/2, y-1/2, z-1/2'

loop_
_atom_site_label
_atom_site_type_symbol
_atom_site_fract_x
_atom_site_fract_y
_atom_site_fract_z
_atom_site_U_iso_or_equiv
_atom_site_adp_type
_atom_site_occupancy
_atom_site_symmetry_multiplicity
_atom_site_calc_flag
_atom_site_refinement_flags
Fe1 Fe 0.51155(3) 0.2500 0.98393(8) 0.0402(2) Uani 1 2 d S
N1 N 0.57987(14) 0.31410(12) 0.8694(3) 0.0483(7) Uani 1 1 d .
N2 N 0.64403(15) 0.35886(13) 0.6812(3) 0.0576(8) Uani 1 1 d .
N3 N 0.6722(2) 0.36997(19) 0.8406(4) 0.0971(14) Uani 1 1 d .
N4 N 0.44250(14) 0.31392(12) 1.0991(3) 0.0495(7) Uani 1 1 d .
N5 N 0.3473(2) 0.36602(19) 1.1312(4) 0.0971(14) Uani 1 1 d .
N6 N 0.37372(16) 0.35182(13) 1.2906(3) 0.0579(8) Uani 1 1 d .
C1 C 0.58927(17) 0.32638(15) 0.7019(4) 0.0527(9) Uani 1 1 d .
H1 H 0.5613 0.3140 0.6103 0.063 Uiso 1 1 calc R
C2 C 0.6316(2) 0.3418(2) 0.9483(5) 0.0828(14) Uani 1 1 d .
H2 H 0.6383 0.3411 1.0700 0.099 Uiso 1 1 calc R
C3 C 0.6735(2) 0.38356(17) 0.5203(4) 0.0666(11) Uani 1 1 d .
H3A H 0.6484 0.3699 0.4182 0.080 Uiso 1 1 calc R
H3B H 0.7207 0.3713 0.5086 0.080 Uiso 1 1 calc R
C4 C 0.67089(18) 0.44698(16) 0.5246(4) 0.0530(9) Uani 1 1 d .
C5 C 0.61483(18) 0.4767(2) 0.4610(5) 0.0650(11) Uani 1 1 d .
C6 C 0.61211(18) 0.5356(2) 0.4672(5) 0.0664(11) Uani 1 1 d .
C7 C 0.66454(18) 0.56754(17) 0.5358(4) 0.0538(9) Uani 1 1 d .
C8 C 0.72107(17) 0.53784(15) 0.5960(4) 0.0486(8) Uani 1 1 d .
C9 C 0.72440(17) 0.47957(16) 0.5903(4) 0.0493(8) Uani 1 1 d .
C10 C 0.3396(2) 0.36922(17) 1.4532(5) 0.0678(11) Uani 1 1 d .
H10A H 0.3646 0.3547 1.5543 0.081 Uiso 1 1 calc R
H10B H 0.2938 0.3533 1.4564 0.081 Uiso 1 1 calc R
C11 C 0.42978(17) 0.32198(15) 1.2688(4) 0.0515(8) Uani 1 1 d .
H11 H 0.4569 0.3083 1.3604 0.062 Uiso 1 1 calc R
C12 C 0.3905(2) 0.3419(2) 1.0221(5) 0.0853(15) Uani 1 1 d .
H12 H 0.3855 0.3440 0.9000 0.102 Uiso 1 1 calc R
C13 C 0.4964(9) 0.4691(8) 1.001(2) 0.152(7) Uani 0.50 1 d P
H13A H 0.5063 0.4442 1.0982 0.182 Uiso 0.50 1 d PR
H13B H 0.4814 0.4468 0.9018 0.182 Uiso 0.50 1 d PR
Cl1 Cl 0.44291(6) 0.2500 0.70067(14) 0.0499(3) Uani 1 2 d S
Cl2 Cl 0.57894(6) 0.2500 1.26993(15) 0.0546(3) Uani 1 2 d S
Cl3 Cl 0.5701(5) 0.5009(7) 0.9436(14) 0.175(4) Uani 0.50 1 d P
Cl4 Cl 0.4355(6) 0.5118(9) 1.054(2) 0.269(8) Uani 0.50 1 d P
F1 F 0.78044(10) 0.45316(9) 0.6509(3) 0.0643(6) Uani 1 1 d .
F2 F 0.77435(10) 0.56640(9) 0.6625(3) 0.0630(6) Uani 1 1 d .
F3 F 0.55676(11) 0.56146(14) 0.4023(4) 0.1026(10) Uani 1 1 d .
F4 F 0.56232(12) 0.44741(14) 0.3926(3) 0.1015(9) Uani 1 1 d .

loop_
_atom_site_aniso_label
_atom_site_aniso_U_11
_atom_site_aniso_U_22
_atom_site_aniso_U_33
_atom_site_aniso_U_23
_atom_site_aniso_U_13
_atom_site_aniso_U_12
Fe1 0.0380(3) 0.0505(4) 0.0321(3) 0.000 0.0011(3) 0.000
N1 0.0496(16) 0.0596(17) 0.0357(14) -0.0022(13) 0.0025(12) -0.0110(13)
N2 0.0600(18) 0.077(2) 0.0360(15) -0.0062(14) 0.0067(13) -0.0216(16)
N3 0.099(3) 0.147(4) 0.0454(19) 0.005(2) -0.0093(19) -0.074(3)
N4 0.0511(16) 0.0621(17) 0.0353(14) 0.0005(13) -0.0010(12) 0.0100(13)
N5 0.105(3) 0.141(4) 0.0455(19) -0.003(2) -0.0120(19) 0.069(3)
N6 0.0648(19) 0.0727(19) 0.0364(15) 0.0057(14) 0.0052(13) 0.0230(16)
C1 0.054(2) 0.065(2) 0.0395(18) -0.0050(16) -0.0006(15) -0.0199(17)
C2 0.093(3) 0.119(4) 0.0356(19) 0.005(2) -0.006(2) -0.055(3)
C3 0.072(3) 0.087(3) 0.0405(19) -0.0061(19) 0.0206(18) -0.021(2)
C4 0.054(2) 0.074(2) 0.0310(16) -0.0034(16) 0.0121(15) -0.0131(18)
C5 0.0365(19) 0.121(3) 0.0380(18) -0.006(2) 0.0036(15) -0.017(2)
C6 0.0391(19) 0.115(3) 0.045(2) 0.004(2) 0.0061(16) 0.018(2)
C7 0.052(2) 0.079(2) 0.0310(16) 0.0006(17) 0.0092(15) 0.0122(18)
C8 0.052(2) 0.067(2) 0.0271(15) -0.0029(15) 0.0033(14) -0.0027(17)
C9 0.0453(18) 0.073(2) 0.0300(16) 0.0052(16) 0.0037(14) 0.0033(17)
C10 0.077(3) 0.081(3) 0.045(2) 0.0096(19) 0.0223(19) 0.020(2)
C11 0.049(2) 0.068(2) 0.0376(17) 0.0046(16) -0.0031(14) 0.0120(17)
C12 0.107(4) 0.114(4) 0.0345(19) 0.002(2) -0.006(2) 0.054(3)
C13 0.126(12) 0.22(2) 0.104(10) 0.004(13) -0.025(9) -0.067(14)
Cl1 0.0477(6) 0.0686(7) 0.0333(6) 0.000 -0.0061(5) 0.000
Cl2 0.0480(7) 0.0813(8) 0.0347(6) 0.000 -0.0044(5) 0.000
Cl3 0.097(5) 0.316(11) 0.113(5) 0.005(5) 0.024(4) -0.066(6)
Cl4 0.157(10) 0.46(2) 0.191(11) 0.002(11) 0.035(8) 0.094(10)
F1 0.0584(12) 0.0772(14) 0.0571(12) 0.0057(11) -0.0090(10) 0.0060(10)
F2 0.0647(13) 0.0732(13) 0.0510(11) -0.0025(10) -0.0101(10) -0.0122(11)
F3 0.0503(14) 0.172(3) 0.0858(18) 0.0112(18) -0.0044(12) 0.0318(16)
F4 0.0565(14) 0.167(3) 0.0807(17) -0.0119(18) -0.0071(13) -0.0401(16)

loop_
_atom_type_symbol
_atom_type_description
_atom_type_scat_dispersion_real
_atom_type_scat_dispersion_imag
_atom_type_scat_source
C C 0.0033 0.0016 'International Tables Vol C Tables 4.2.6.8 and 6.1.1.4'
H H 0.0000 0.0000 'International Tables Vol C Tables 4.2.6.8 and 6.1.1.4'
N N 0.0061 0.0033 'International Tables Vol C Tables 4.2.6.8 and 6.1.1.4'
F F 0.0171 0.0103 'International Tables Vol C Tables 4.2.6.8 and 6.1.1.4'
Cl Cl 0.1484 0.1585 'International Tables Vol C Tables 4.2.6.8 and 6.1.1.4'
Fe Fe 0.3463 0.8444 'International Tables Vol C Tables 4.2.6.8 and 6.1.1.4'

loop_
_geom_angle_atom_site_label_1
_geom_angle_atom_site_label_2
_geom_angle_atom_site_label_3
_geom_angle
_geom_angle_site_symmetry_1
_geom_angle_site_symmetry_3
N1 Fe1 N1 86.86(15) 7_565 .
N1 Fe1 N4 179.64(11) 7_565 .
N1 Fe1 N4 93.48(11) . .
N1 Fe1 N4 93.48(11) 7_565 7_565
N1 Fe1 N4 179.64(11) . 7_565
N4 Fe1 N4 86.18(15) . 7_565
N1 Fe1 Cl1 89.31(7) 7_565 .
N1 Fe1 Cl1 89.31(7) . .
N4 Fe1 Cl1 90.59(7) . .
N4 Fe1 Cl1 90.59(7) 7_565 .
N1 Fe1 Cl2 91.21(7) 7_565 .
N1 Fe1 Cl2 91.21(7) . .
N4 Fe1 Cl2 88.88(7) . .
N4 Fe1 Cl2 88.88(7) 7_565 .
Cl1 Fe1 Cl2 179.28(5) . .
C1 N1 C2 102.5(3) . .
C1 N1 Fe1 128.2(2) . .
C2 N1 Fe1 128.0(2) . .
C1 N2 N3 109.6(3) . .
C1 N2 C3 130.1(3) . .
N3 N2 C3 120.3(3) . .
C2 N3 N2 102.1(3) . .
C11 N4 C12 102.0(3) . .
C11 N4 Fe1 126.8(2) . .
C12 N4 Fe1 128.8(2) . .
C12 N5 N6 102.1(3) . .
C11 N6 N5 109.7(3) . .
C11 N6 C10 129.7(3) . .
N5 N6 C10 120.5(3) . .
N1 C1 N2 110.7(3) . .
N1 C1 H1 124.6 . .
N2 C1 H1 124.6 . .
N3 C2 N1 115.0(3) . .
N3 C2 H2 122.5 . .
N1 C2 H2 122.5 . .
N2 C3 C4 111.4(3) . .
N2 C3 H3A 109.4 . .
C4 C3 H3A 109.4 . .
N2 C3 H3B 109.4 . .
C4 C3 H3B 109.4 . .
H3A C3 H3B 108.0 . .
C5 C4 C9 116.2(4) . .
C5 C4 C3 121.5(4) . .
C9 C4 C3 122.2(4) . .
F4 C5 C4 118.8(4) . .
F4 C5 C6 119.8(4) . .
C4 C5 C6 121.5(3) . .
F3 C6 C7 119.7(4) . .
F3 C6 C5 118.3(4) . .
C7 C6 C5 122.0(3) . .
C6 C7 C8 116.4(4) . .
C6 C7 C10 121.8(4) . 5_667
C8 C7 C10 121.8(4) . 5_667
F2 C8 C9 118.4(3) . .
F2 C8 C7 119.5(3) . .
C9 C8 C7 122.1(3) . .
F1 C9 C8 119.4(3) . .
F1 C9 C4 118.9(3) . .
C8 C9 C4 121.8(3) . .
N6 C10 C7 110.6(3) . 5_667
N6 C10 H10A 109.5 . .
C7 C10 H10A 109.5 5_667 .
N6 C10 H10B 109.5 . .
C7 C10 H10B 109.5 5_667 .
H10A C10 H10B 108.1 . .
N6 C11 N4 110.9(3) . .
N6 C11 H11 124.6 . .
N4 C11 H11 124.6 . .
N5 C12 N4 115.2(3) . .
N5 C12 H12 122.4 . .
N4 C12 H12 122.4 . .
C13 C13 Cl4 66.7(13) 5_667 5_667
C13 C13 Cl3 68.0(17) 5_667 5_667
Cl4 C13 Cl3 134.7(18) 5_667 5_667
C13 C13 Cl4 56.7(14) 5_667 .
Cl4 C13 Cl4 123.5(13) 5_667 .
Cl3 C13 Cl4 11.2(10) 5_667 .
C13 C13 Cl3 58.2(13) 5_667 .
Cl4 C13 Cl3 8.5(13) 5_667 .
Cl3 C13 Cl3 126.2(12) 5_667 .
Cl4 C13 Cl3 114.9(15) . .
C13 C13 H13A 126.4 5_667 .
Cl4 C13 H13A 102.9 5_667 .
Cl3 C13 H13A 103.9 5_667 .
Cl4 C13 H13A 109.7 . .
Cl3 C13 H13A 107.3 . .
C13 C13 H13B 124.5 5_667 .
Cl4 C13 H13B 103.0 5_667 .
Cl3 C13 H13B 101.9 5_667 .
Cl4 C13 H13B 108.0 . .
Cl3 C13 H13B 107.7 . .
H13A C13 H13B 109.1 . .
Cl4 Cl3 C13 97(4) 5_667 5_667
Cl4 Cl3 C13 43(4) 5_667 .
C13 Cl3 C13 53.8(12) 5_667 .
Cl3 Cl4 C13 128(5) 5_667 5_667
Cl3 Cl4 C13 72(5) 5_667 .
C13 Cl4 C13 56.5(13) 5_667 .

loop_
_geom_bond_atom_site_label_1
_geom_bond_atom_site_label_2
_geom_bond_distance
_geom_bond_site_symmetry_2
Fe1 N1 2.191(3) 7_565
Fe1 N1 2.191(3) .
Fe1 N4 2.199(3) .
Fe1 N4 2.199(3) 7_565
Fe1 Cl1 2.5279(12) .
Fe1 Cl2 2.5326(13) .
N1 C1 1.312(4) .
N1 C2 1.343(4) .
N2 C1 1.324(4) .
N2 N3 1.351(4) .
N2 C3 1.466(4) .
N3 C2 1.316(5) .
N4 C11 1.321(4) .
N4 C12 1.344(5) .
N5 C12 1.309(5) .
N5 N6 1.354(4) .
N6 C11 1.311(4) .
N6 C10 1.458(4) .
C1 H1 0.9300 .
C2 H2 0.9300 .
C3 C4 1.492(5) .
C3 H3A 0.9700 .
C3 H3B 0.9700 .
C4 C5 1.385(5) .
C4 C9 1.388(5) .
C5 F4 1.339(4) .
C5 C6 1.387(6) .
C6 F3 1.334(4) .
C6 C7 1.372(5) .
C7 C8 1.384(5) .
C7 C10 1.491(5) 5_667
C8 F2 1.337(4) .
C8 C9 1.372(5) .
C9 F1 1.340(4) .
C10 C7 1.491(5) 5_667
C10 H10A 0.9700 .
C10 H10B 0.9700 .
C11 H11 0.9300 .
C12 H12 0.9300 .
C13 C13 1.46(4) 5_667
C13 Cl4 1.465(17) 5_667
C13 Cl3 1.54(3) 5_667
C13 Cl4 1.61(3) .
C13 Cl3 1.678(18) .
C13 H13A 0.9600 .
C13 H13B 0.9599 .
Cl3 Cl4 0.32(3) 5_667
Cl3 C13 1.54(3) 5_667
Cl4 Cl3 0.32(3) 5_667
Cl4 C13 1.465(17) 5_667

loop_
_geom_hbond_atom_site_label_D
_geom_hbond_atom_site_label_H
_geom_hbond_atom_site_label_A
_geom_hbond_distance_DH
_geom_hbond_distance_HA
_geom_hbond_distance_DA
_geom_hbond_angle_DHA
_geom_hbond_site_symmetry_A
_geom_hbond_publ_flag
C13 H13A F4 0.9600 2.4800 3.270(16) 139.00 1_556 yes
C13 H13B F3 0.9600 2.4300 3.302(16) 151.00 5_666 yes

loop_
_geom_torsion_atom_site_label_1
_geom_torsion_atom_site_label_2
_geom_torsion_atom_site_label_3
_geom_torsion_atom_site_label_4
_geom_torsion
_geom_torsion_site_symmetry_1
_geom_torsion_site_symmetry_4
N1 Fe1 N1 C1 68.9(3) 7_565 .
N4 Fe1 N1 C1 -111.0(3) . .
N4 Fe1 N1 C1 -94(17) 7_565 .
Cl1 Fe1 N1 C1 -20.4(3) . .
Cl2 Fe1 N1 C1 160.1(3) . .
N1 Fe1 N1 C2 -96.1(4) 7_565 .
N4 Fe1 N1 C2 84.0(4) . .
N4 Fe1 N1 C2 101(17) 7_565 .
Cl1 Fe1 N1 C2 174.5(4) . .
Cl2 Fe1 N1 C2 -5.0(4) . .
C1 N2 N3 C2 0.9(5) . .
C3 N2 N3 C2 178.9(4) . .
N1 Fe1 N4 C11 80(17) 7_565 .
N1 Fe1 N4 C11 -117.1(3) . .
N4 Fe1 N4 C11 63.0(3) 7_565 .
Cl1 Fe1 N4 C11 153.6(3) . .
Cl2 Fe1 N4 C11 -25.9(3) . .
N1 Fe1 N4 C12 -80(17) 7_565 .
N1 Fe1 N4 C12 83.7(4) . .
N4 Fe1 N4 C12 -96.2(4) 7_565 .
Cl1 Fe1 N4 C12 -5.7(4) . .
Cl2 Fe1 N4 C12 174.8(4) . .
C12 N5 N6 C11 1.1(5) . .
C12 N5 N6 C10 -178.3(4) . .
C2 N1 C1 N2 0.9(4) . .
Fe1 N1 C1 N2 -167.2(2) . .
N3 N2 C1 N1 -1.2(5) . .
C3 N2 C1 N1 -178.9(4) . .
N2 N3 C2 N1 -0.4(6) . .
C1 N1 C2 N3 -0.3(6) . .
Fe1 N1 C2 N3 167.8(3) . .
C1 N2 C3 C4 115.9(4) . .
N3 N2 C3 C4 -61.6(5) . .
N2 C3 C4 C5 -89.0(4) . .
N2 C3 C4 C9 91.6(4) . .
C9 C4 C5 F4 178.6(3) . .
C3 C4 C5 F4 -0.7(5) . .
C9 C4 C5 C6 -1.5(5) . .
C3 C4 C5 C6 179.2(3) . .
F4 C5 C6 F3 -0.6(5) . .
C4 C5 C6 F3 179.5(3) . .
F4 C5 C6 C7 -180.0(3) . .
C4 C5 C6 C7 0.2(5) . .
F3 C6 C7 C8 -178.2(3) . .
C5 C6 C7 C8 1.1(5) . .
F3 C6 C7 C10 2.5(5) . 5_667
C5 C6 C7 C10 -178.2(3) . 5_667
C6 C7 C8 F2 179.2(3) . .
C10 C7 C8 F2 -1.5(5) 5_667 .
C6 C7 C8 C9 -1.0(5) . .
C10 C7 C8 C9 178.3(3) 5_667 .
F2 C8 C9 F1 0.0(4) . .
C7 C8 C9 F1 -179.9(3) . .
F2 C8 C9 C4 179.4(3) . .
C7 C8 C9 C4 -0.4(5) . .
C5 C4 C9 F1 -178.9(3) . .
C3 C4 C9 F1 0.4(5) . .
C5 C4 C9 C8 1.6(5) . .
C3 C4 C9 C8 -179.0(3) . .
C11 N6 C10 C7 120.1(4) . 5_667
N5 N6 C10 C7 -60.7(5) . 5_667
N5 N6 C11 N4 -1.3(5) . .
C10 N6 C11 N4 178.0(4) . .
C12 N4 C11 N6 0.9(4) . .
Fe1 N4 C11 N6 -162.7(2) . .
N6 N5 C12 N4 -0.5(6) . .
C11 N4 C12 N5 -0.2(6) . .
Fe1 N4 C12 N5 162.9(3) . .
C13 C13 Cl3 Cl4 -178(7) 5_667 5_667
Cl3 C13 Cl3 Cl4 -178(7) 5_667 5_667
Cl4 C13 Cl3 Cl4 -178(6) . 5_667
Cl4 C13 Cl3 C13 178(7) 5_667 5_667
Cl3 C13 Cl3 C13 0.0 5_667 5_667
Cl4 C13 Cl3 C13 -0.3(11) . 5_667
C13 C13 Cl4 Cl3 178(5) 5_667 5_667
Cl4 C13 Cl4 Cl3 178(5) 5_667 5_667
Cl3 C13 Cl4 Cl3 179(4) . 5_667
Cl4 C13 Cl4 C13 0.000(1) 5_667 5_667
Cl3 C13 Cl4 C13 -178(5) 5_667 5_667
Cl3 C13 Cl4 C13 0.3(11) . 5_667

loop_
_platon_squeeze_void_nr
_platon_squeeze_void_average_x
_platon_squeeze_void_average_y
_platon_squeeze_void_average_z
_platon_squeeze_void_volume
_platon_squeeze_void_count_electrons
_platon_squeeze_void_content
1 0.243 0.750 -0.025 88 17 ' '
2 0.257 0.250 -0.029 88 17 ' '
3 0.743 0.750 -0.018 88 17 ' '
4 0.757 0.250 -0.048 88 17 ' '
